data_1572599
loop_
_publ_author_name
'Gayen, Sourav'
'Assanar, Faneesha'
'Shyamal, Sampad'
'Dorairaj, Dorothy Priyanka'
'Ghosh, Sundargopal'

_publ_section_title
;
 Quantifying variation in cooperative B-H bond activations using Os(ii)
 and Os(iii) &#x3ba;<sup>2</sup>-<i>N</i>,<i>S</i>-chelated complexes:
 same, but different.
;
_journal_issue 38
_journal_name_full 'Chemical science'
_journal_page_first 15913
_journal_page_last 15924
_journal_paper_doi 10.1039/d4sc05092d
_journal_volume 15
_journal_year 2024
_chemical_formula_moiety 'C39 H29 B N3 Os P S6, C H2 Cl2''
_chemical_formula_sum 'C40 H31 B Cl2 N3 Os P S6'
_chemical_formula_weight 1048.92
_space_group_crystal_system monoclinic
_space_group_IT_number 15
_space_group_name_Hall '-C 2yc'
_space_group_name_H-M_alt 'C 1 2/c 1'
_atom_sites_solution_hydrogens mixed
_audit_creation_method SHELXL-2019/3
_audit_update_record
;
2024-05-03 deposited with the CCDC.	2024-08-19 downloaded from the CCDC.
;
_cell_angle_alpha 90
_cell_angle_beta 127.7800(10)
_cell_angle_gamma 90
_cell_formula_units_Z 8
_cell_length_a 36.1185(15)
_cell_length_b 10.1790(4)
_cell_length_c 28.0264(12)
_cell_measurement_reflns_used 9791
_cell_measurement_temperature 298(2)
_cell_measurement_theta_max 25.85
_cell_measurement_theta_min 2.65
_cell_volume 8143.9(6)
_computing_cell_refinement 'APEX4 V8.40B (Bruker, 2021)'
_computing_data_collection 'APEX4 (Bruker, v2021.4-0)'
_computing_data_reduction 'SAINT/XPREP (Bruker, 2021)'
_computing_publication_material 'SHELXL-2019/3 (Sheldrick, 2019)'
_computing_structure_refinement 'SHELXL-2019/3 (Sheldrick, 2019)'
_computing_structure_solution 'SHELXT-2018/2 (Sheldrick, 2018)'
_diffrn_ambient_temperature 298(2)
_diffrn_measured_fraction_theta_full 0.997
_diffrn_measured_fraction_theta_max 0.994
_diffrn_measurement_device_type 'Bruker D8 VENTURE diffractometer with PHOTON II detector'
_diffrn_measurement_method '\w and \f scan'
_diffrn_radiation_source 'fine-focus sealed tube'
_diffrn_radiation_type MoK\a
_diffrn_radiation_wavelength 0.71073
_diffrn_reflns_av_R_equivalents 0.0803
_diffrn_reflns_av_unetI/netI 0.0378
_diffrn_reflns_Laue_measured_fraction_full 0.997
_diffrn_reflns_Laue_measured_fraction_max 0.994
_diffrn_reflns_limit_h_max 44
_diffrn_reflns_limit_h_min -44
_diffrn_reflns_limit_k_max 12
_diffrn_reflns_limit_k_min -12
_diffrn_reflns_limit_l_max 35
_diffrn_reflns_limit_l_min -35
_diffrn_reflns_number 93369
_diffrn_reflns_point_group_measured_fraction_full 0.997
_diffrn_reflns_point_group_measured_fraction_max 0.994
_diffrn_reflns_theta_full 25.242
_diffrn_reflns_theta_max 26.433
_diffrn_reflns_theta_min 3.117
_exptl_absorpt_coefficient_mu 3.645
_exptl_absorpt_correction_T_max 0.6027
_exptl_absorpt_correction_T_min 0.3870
_exptl_absorpt_correction_type multi-scan
_exptl_absorpt_process_details 'SADABS-2016/2 - Bruker AXS area detector scaling and absorption correction'
_exptl_crystal_colour black
_exptl_crystal_density_diffrn 1.711
_exptl_crystal_description block
_exptl_crystal_F_000 4144
_exptl_crystal_size_max 0.240
_exptl_crystal_size_mid 0.093
_exptl_crystal_size_min 0.030
_refine_diff_density_max 1.954
_refine_diff_density_min -1.298
_refine_diff_density_rms 0.127
_refine_ls_extinction_method none
_refine_ls_goodness_of_fit_ref 1.093
_refine_ls_hydrogen_treatment mixed
_refine_ls_matrix_type full
_refine_ls_number_parameters 493
_refine_ls_number_reflns 8348
_refine_ls_number_restraints 2
_refine_ls_restrained_S_all 1.093
_refine_ls_R_factor_all 0.0592
_refine_ls_R_factor_gt 0.0456
_refine_ls_shift/su_max 0.001
_refine_ls_shift/su_mean 0.000
_refine_ls_structure_factor_coef Fsqd
_refine_ls_weighting_details 'w=1/[\s^2^(Fo^2^)+(0.0485P)^2^+47.3260P] where P=(Fo^2^+2Fc^2^)/3'
_refine_ls_weighting_scheme calc
_refine_ls_wR_factor_gt 0.1014
_refine_ls_wR_factor_ref 0.1081
_reflns_Friedel_coverage 0.000
_reflns_number_gt 7011
_reflns_number_total 8348
_reflns_threshold_expression 'I > 2\s(I)'
_cod_data_source_file d4sc05092d2.cif
_cod_data_source_block shelx_CCDC3
_cod_depositor_comments 'Adding full bibliography for 1572594--1572599.cif.'
_cod_original_sg_symbol_H-M 'C 2/c'
_cod_database_code 1572599
_shelx_shelxl_version_number 2019/3
_shelx_space_group_comment
;
The symmetry employed for this shelxl refinement is uniquely defined
by the following loop, which should always be used as a source of
symmetry information in preference to the above space-group names.
They are only intended as comments.
;
_shelx_estimated_absorpt_t_min 0.475
_shelx_estimated_absorpt_t_max 0.899

loop_
_space_group_symop_operation_xyz
'x, y, z'
'-x, y, -z+1/2'
'x+1/2, y+1/2, z'
'-x+1/2, y+1/2, -z+1/2'
'-x, -y, -z'
'x, -y, z-1/2'
'-x+1/2, -y+1/2, -z'
'x+1/2, -y+1/2, z-1/2'

loop_
_atom_site_label
_atom_site_type_symbol
_atom_site_fract_x
_atom_site_fract_y
_atom_site_fract_z
_atom_site_U_iso_or_equiv
_atom_site_adp_type
_atom_site_occupancy
_atom_site_site_symmetry_order
_atom_site_calc_flag
_atom_site_refinement_flags_posn
_atom_site_refinement_flags_adp
_atom_site_refinement_flags_occupancy
_atom_site_disorder_assembly
_atom_site_disorder_group
Os1 Os 0.35938(2) 0.76568(2) 0.72349(2) 0.03023(8) Uani 1 1 d . . . . .
C1 C 0.4191(2) 0.5759(6) 0.8557(3) 0.0407(14) Uani 1 1 d . . . . .
C2 C 0.3837(3) 0.4835(7) 0.8278(3) 0.0525(17) Uani 1 1 d . . . . .
H2 H 0.354470 0.506150 0.792535 0.063 Uiso 1 1 calc R U . . .
C3 C 0.3904(3) 0.3581(7) 0.8511(3) 0.061(2) Uani 1 1 d . . . . .
H3 H 0.366007 0.297668 0.831346 0.073 Uiso 1 1 calc R U . . .
C4 C 0.4330(3) 0.3231(8) 0.9032(4) 0.068(2) Uani 1 1 d . . . . .
H4 H 0.437483 0.240002 0.919721 0.081 Uiso 1 1 calc R U . . .
C5 C 0.4689(3) 0.4120(9) 0.9305(4) 0.071(2) Uani 1 1 d . . . . .
H5 H 0.498243 0.388042 0.965220 0.085 Uiso 1 1 calc R U . . .
C6 C 0.4623(3) 0.5380(7) 0.9071(3) 0.0588(19) Uani 1 1 d . . . . .
H6 H 0.487096 0.597108 0.926240 0.071 Uiso 1 1 calc R U . . .
C7 C 0.4673(2) 0.8105(6) 0.8688(3) 0.0414(14) Uani 1 1 d . . . . .
C8 C 0.4930(2) 0.7796(7) 0.8482(3) 0.0458(15) Uani 1 1 d . . . . .
H8 H 0.479047 0.731009 0.812902 0.055 Uiso 1 1 calc R U . . .
C9 C 0.5389(2) 0.8206(8) 0.8797(4) 0.0591(19) Uani 1 1 d . . . . .
H9 H 0.555509 0.802005 0.865060 0.071 Uiso 1 1 calc R U . . .
C10 C 0.5600(3) 0.8893(9) 0.9329(4) 0.069(2) Uani 1 1 d . . . . .
H10 H 0.591194 0.914683 0.954845 0.082 Uiso 1 1 calc R U . . .
C11 C 0.5352(3) 0.9203(9) 0.9536(4) 0.069(2) Uani 1 1 d . . . . .
H11 H 0.549379 0.968240 0.989063 0.083 Uiso 1 1 calc R U . . .
C12 C 0.4889(2) 0.8803(7) 0.9217(3) 0.0542(18) Uani 1 1 d . . . . .
H12 H 0.472418 0.900878 0.936255 0.065 Uiso 1 1 calc R U . . .
C13 C 0.3862(2) 0.8235(6) 0.8646(3) 0.0369(13) Uani 1 1 d . . . . .
C14 C 0.3803(3) 0.7534(7) 0.9024(3) 0.0502(16) Uani 1 1 d . . . . .
H14 H 0.388465 0.665040 0.910272 0.060 Uiso 1 1 calc R U . . .
C15 C 0.3621(3) 0.8156(8) 0.9284(3) 0.0592(19) Uani 1 1 d . . . . .
H15 H 0.359157 0.769189 0.954516 0.071 Uiso 1 1 calc R U . . .
C16 C 0.3485(3) 0.9450(8) 0.9157(4) 0.062(2) Uani 1 1 d . . . . .
H16 H 0.335171 0.984860 0.931814 0.074 Uiso 1 1 calc R U . . .
C17 C 0.3546(3) 1.0155(7) 0.8790(3) 0.0567(18) Uani 1 1 d . . . . .
H17 H 0.345960 1.103520 0.871009 0.068 Uiso 1 1 calc R U . . .
C18 C 0.3737(2) 0.9548(6) 0.8538(3) 0.0475(16) Uani 1 1 d . . . . .
H18 H 0.378095 1.003348 0.829470 0.057 Uiso 1 1 calc R U . . .
C19 C 0.3832(2) 0.5963(6) 0.6500(3) 0.0385(13) Uani 1 1 d . . . . .
C20 C 0.3824(2) 0.5621(6) 0.5624(3) 0.0433(14) Uani 1 1 d . . . . .
C21 C 0.3865(3) 0.5330(8) 0.5164(4) 0.062(2) Uani 1 1 d . . . . .
H21 H 0.408039 0.471367 0.522539 0.074 Uiso 1 1 calc R U . . .
C22 C 0.3576(3) 0.5986(8) 0.4624(4) 0.065(2) Uani 1 1 d . . . . .
H22 H 0.359217 0.579497 0.431321 0.078 Uiso 1 1 calc R U . . .
C23 C 0.3264(3) 0.6917(8) 0.4534(3) 0.0577(19) Uani 1 1 d . . . . .
H23 H 0.307122 0.733798 0.416250 0.069 Uiso 1 1 calc R U . . .
C24 C 0.3231(2) 0.7240(7) 0.4988(3) 0.0462(15) Uani 1 1 d . . . . .
H24 H 0.302176 0.788165 0.492616 0.055 Uiso 1 1 calc R U . . .
C25 C 0.3516(2) 0.6587(6) 0.5537(3) 0.0368(13) Uani 1 1 d . . . . .
C26 C 0.3783(2) 0.9712(6) 0.6529(3) 0.0355(13) Uani 1 1 d . . . . .
C27 C 0.3131(2) 1.0121(6) 0.5567(3) 0.0375(13) Uani 1 1 d . . . . .
C28 C 0.2682(2) 1.0007(6) 0.5028(3) 0.0449(15) Uani 1 1 d . . . . .
H28 H 0.249425 0.929810 0.496557 0.054 Uiso 1 1 calc R U . . .
C29 C 0.2515(3) 1.0952(7) 0.4586(3) 0.0517(17) Uani 1 1 d . . . . .
H29 H 0.221633 1.086447 0.422183 0.062 Uiso 1 1 calc R U . . .
C30 C 0.2787(3) 1.2032(7) 0.4679(3) 0.0573(19) Uani 1 1 d . . . . .
H30 H 0.266981 1.266092 0.437789 0.069 Uiso 1 1 calc R U . . .
C31 C 0.3231(3) 1.2175(7) 0.5218(3) 0.0512(17) Uani 1 1 d . . . . .
H31 H 0.341351 1.290257 0.528518 0.061 Uiso 1 1 calc R U . . .
C32 C 0.3401(2) 1.1210(6) 0.5658(3) 0.0425(14) Uani 1 1 d . . . . .
C33 C 0.2835(2) 0.8519(6) 0.7133(3) 0.0361(13) Uani 1 1 d . . . . .
C34 C 0.3067(2) 1.0537(5) 0.7088(2) 0.0343(12) Uani 1 1 d . . . . .
C35 C 0.3336(2) 1.1510(6) 0.7089(3) 0.0403(14) Uani 1 1 d . . . . .
H35 H 0.361378 1.130584 0.715099 0.048 Uiso 1 1 calc R U . . .
C36 C 0.3179(3) 1.2792(6) 0.6994(3) 0.0481(16) Uani 1 1 d . . . . .
H36 H 0.335485 1.345639 0.699182 0.058 Uiso 1 1 calc R U . . .
C37 C 0.2767(3) 1.3116(6) 0.6904(3) 0.0489(16) Uani 1 1 d . . . . .
H37 H 0.266518 1.398374 0.683245 0.059 Uiso 1 1 calc R U . . .
C38 C 0.2513(3) 1.2167(6) 0.6919(3) 0.0472(16) Uani 1 1 d . . . . .
H38 H 0.224189 1.238557 0.686973 0.057 Uiso 1 1 calc R U . . .
C39 C 0.2656(2) 1.0873(6) 0.7007(3) 0.0386(13) Uani 1 1 d . . . . .
P5 P 0.40716(5) 0.74606(14) 0.82603(7) 0.0342(3) Uani 1 1 d . . . . .
S1 S 0.39328(6) 0.58010(15) 0.71718(7) 0.0409(3) Uani 1 1 d . . . . .
S2 S 0.41325(7) 0.49501(17) 0.63405(8) 0.0528(4) Uani 1 1 d . . . . .
S3 S 0.41153(5) 0.90341(15) 0.72265(7) 0.0376(3) Uani 1 1 d . . . . .
S4 S 0.39350(6) 1.11771(17) 0.63789(7) 0.0474(4) Uani 1 1 d . . . . .
S5 S 0.29172(6) 0.68560(15) 0.71746(7) 0.0404(3) Uani 1 1 d . . . . .
S6 S 0.23921(6) 0.94679(16) 0.70363(8) 0.0437(4) Uani 1 1 d . . . . .
N1 N 0.33627(16) 0.9253(5) 0.6060(2) 0.0339(10) Uani 1 1 d . . . . .
N2 N 0.35310(16) 0.6786(5) 0.6047(2) 0.0341(10) Uani 1 1 d . . . . .
N3 N 0.31595(16) 0.9187(4) 0.7160(2) 0.0307(10) Uani 1 1 d . . . . .
B1 B 0.3206(2) 0.7810(6) 0.6047(3) 0.0323(13) Uani 1 1 d D . . . .
H1B H 0.2824(11) 0.776(6) 0.5580(15) 0.039 Uiso 1 1 d D U . . .
H1A H 0.317(2) 0.765(5) 0.644(2) 0.039 Uiso 1 1 d D U . . .
C40 C 0.4915(5) 0.1749(12) 0.8390(6) 0.126(5) Uani 1 1 d . . . . .
H40A H 0.501022 0.105166 0.824935 0.151 Uiso 1 1 calc R U . . .
H40B H 0.470090 0.137629 0.845244 0.151 Uiso 1 1 calc R U . . .
Cl1 Cl 0.46471(19) 0.2886(5) 0.7877(2) 0.198(3) Uani 1 1 d . . . . .
Cl2 Cl 0.54193(10) 0.2370(3) 0.90899(13) 0.0908(7) Uani 1 1 d . . . . .

loop_
_atom_site_aniso_label
_atom_site_aniso_U_11
_atom_site_aniso_U_22
_atom_site_aniso_U_33
_atom_site_aniso_U_23
_atom_site_aniso_U_13
_atom_site_aniso_U_12
Os1 0.03448(13) 0.02939(12) 0.03197(12) -0.00050(9) 0.02298(10) -0.00199(9)
C1 0.053(4) 0.041(3) 0.036(3) 0.007(3) 0.031(3) 0.007(3)
C2 0.055(4) 0.051(4) 0.044(4) 0.004(3) 0.026(3) -0.003(3)
C3 0.085(6) 0.050(4) 0.052(4) 0.002(3) 0.045(4) -0.007(4)
C4 0.098(7) 0.052(4) 0.059(5) 0.014(4) 0.052(5) 0.011(5)
C5 0.073(6) 0.071(5) 0.046(4) 0.019(4) 0.025(4) 0.021(5)
C6 0.056(4) 0.054(4) 0.052(4) 0.005(3) 0.026(4) 0.005(4)
C7 0.035(3) 0.048(4) 0.038(3) 0.001(3) 0.021(3) -0.003(3)
C8 0.038(3) 0.057(4) 0.043(4) 0.007(3) 0.025(3) 0.006(3)
C9 0.039(4) 0.075(5) 0.065(5) 0.014(4) 0.033(4) 0.012(4)
C10 0.035(4) 0.081(6) 0.076(6) 0.002(4) 0.027(4) -0.007(4)
C11 0.053(5) 0.080(6) 0.052(5) -0.015(4) 0.021(4) -0.018(4)
C12 0.047(4) 0.068(5) 0.046(4) -0.012(3) 0.028(3) -0.013(3)
C13 0.038(3) 0.046(3) 0.030(3) -0.007(2) 0.023(3) -0.006(3)
C14 0.060(4) 0.049(4) 0.050(4) -0.001(3) 0.039(4) -0.007(3)
C15 0.069(5) 0.076(5) 0.055(4) -0.001(4) 0.050(4) -0.007(4)
C16 0.062(5) 0.074(5) 0.066(5) -0.023(4) 0.047(4) -0.008(4)
C17 0.062(5) 0.049(4) 0.054(4) -0.012(3) 0.033(4) 0.001(3)
C18 0.056(4) 0.047(4) 0.042(4) -0.006(3) 0.032(3) -0.009(3)
C19 0.048(4) 0.034(3) 0.044(3) -0.002(3) 0.034(3) 0.000(3)
C20 0.050(4) 0.041(3) 0.049(4) -0.003(3) 0.035(3) 0.002(3)
C21 0.088(6) 0.056(4) 0.068(5) -0.002(4) 0.060(5) 0.010(4)
C22 0.089(6) 0.073(5) 0.056(5) -0.004(4) 0.056(5) 0.003(5)
C23 0.077(5) 0.058(4) 0.044(4) 0.001(3) 0.040(4) 0.001(4)
C24 0.047(4) 0.050(4) 0.043(4) -0.002(3) 0.029(3) -0.003(3)
C25 0.043(3) 0.040(3) 0.033(3) -0.004(2) 0.026(3) -0.006(3)
C26 0.039(3) 0.037(3) 0.039(3) -0.002(2) 0.028(3) -0.003(3)
C27 0.051(4) 0.035(3) 0.035(3) -0.001(2) 0.030(3) 0.001(3)
C28 0.047(4) 0.040(3) 0.044(4) 0.000(3) 0.027(3) 0.001(3)
C29 0.056(4) 0.053(4) 0.036(3) 0.004(3) 0.023(3) 0.011(3)
C30 0.083(6) 0.051(4) 0.049(4) 0.014(3) 0.046(4) 0.017(4)
C31 0.078(5) 0.042(3) 0.048(4) 0.006(3) 0.046(4) 0.000(3)
C32 0.058(4) 0.042(3) 0.041(3) 0.001(3) 0.037(3) 0.000(3)
C33 0.035(3) 0.040(3) 0.035(3) -0.005(2) 0.021(3) -0.005(3)
C34 0.044(3) 0.034(3) 0.028(3) -0.003(2) 0.024(3) -0.002(3)
C35 0.048(4) 0.035(3) 0.050(4) -0.006(3) 0.036(3) -0.007(3)
C36 0.064(4) 0.037(3) 0.047(4) -0.003(3) 0.036(4) -0.010(3)
C37 0.068(5) 0.035(3) 0.042(4) 0.004(3) 0.033(4) 0.009(3)
C38 0.053(4) 0.043(4) 0.046(4) 0.002(3) 0.031(3) 0.010(3)
C39 0.045(3) 0.042(3) 0.036(3) -0.001(3) 0.028(3) 0.001(3)
P5 0.0363(8) 0.0366(8) 0.0333(7) 0.0004(6) 0.0231(7) -0.0015(6)
S1 0.0538(9) 0.0355(8) 0.0413(8) 0.0056(6) 0.0333(8) 0.0074(7)
S2 0.0734(12) 0.0460(9) 0.0553(10) 0.0063(8) 0.0478(10) 0.0179(9)
S3 0.0344(8) 0.0449(8) 0.0344(8) 0.0007(6) 0.0214(7) -0.0061(6)
S4 0.0524(10) 0.0487(9) 0.0437(9) 0.0006(7) 0.0307(8) -0.0157(8)
S5 0.0459(9) 0.0337(7) 0.0507(9) 0.0002(6) 0.0342(8) -0.0048(7)
S6 0.0420(9) 0.0450(9) 0.0558(10) 0.0021(7) 0.0359(8) 0.0019(7)
N1 0.031(2) 0.035(3) 0.033(3) 0.001(2) 0.019(2) 0.004(2)
N2 0.036(3) 0.037(3) 0.032(2) 0.000(2) 0.022(2) -0.001(2)
N3 0.036(2) 0.029(2) 0.034(2) 0.0003(19) 0.024(2) -0.001(2)
B1 0.028(3) 0.034(3) 0.033(3) -0.002(3) 0.018(3) -0.004(3)
C40 0.123(10) 0.075(7) 0.170(13) 0.012(8) 0.085(10) 0.000(7)
Cl1 0.185(4) 0.150(4) 0.120(3) 0.043(3) 0.022(3) -0.022(3)
Cl2 0.0820(16) 0.0980(18) 0.0862(17) -0.0195(13) 0.0483(14) -0.0080(13)

loop_
_atom_type_symbol
_atom_type_description
_atom_type_scat_dispersion_real
_atom_type_scat_dispersion_imag
_atom_type_scat_source
C C 0.0033 0.0016 'International Tables Vol C Tables 4.2.6.8 and 6.1.1.4'
H H 0.0000 0.0000 'International Tables Vol C Tables 4.2.6.8 and 6.1.1.4'
B B 0.0013 0.0007 'International Tables Vol C Tables 4.2.6.8 and 6.1.1.4'
P P 0.1023 0.0942 'International Tables Vol C Tables 4.2.6.8 and 6.1.1.4'
S S 0.1246 0.1234 'International Tables Vol C Tables 4.2.6.8 and 6.1.1.4'
Os Os -1.2165 7.6030 'International Tables Vol C Tables 4.2.6.8 and 6.1.1.4'
Cl Cl 0.1484 0.1585 'International Tables Vol C Tables 4.2.6.8 and 6.1.1.4'
N N 0.0061 0.0033 'International Tables Vol C Tables 4.2.6.8 and 6.1.1.4'

loop_
_geom_angle_atom_site_label_1
_geom_angle_atom_site_label_2
_geom_angle_atom_site_label_3
_geom_angle
_geom_angle_site_symmetry_1
_geom_angle_site_symmetry_3
_geom_angle_publ_flag
N3 Os1 P5 97.56(13) . . ?
N3 Os1 S1 169.05(13) . . ?
P5 Os1 S1 89.85(5) . . ?
N3 Os1 S3 96.25(13) . . ?
P5 Os1 S3 94.14(5) . . ?
S1 Os1 S3 91.21(6) . . ?
N3 Os1 S5 66.30(12) . . ?
P5 Os1 S5 90.60(5) . . ?
S1 Os1 S5 105.75(6) . . ?
S3 Os1 S5 162.40(5) . . ?
N3 Os1 H1A 81.6(17) . . ?
P5 Os1 H1A 171.5(15) . . ?
S1 Os1 H1A 89.9(18) . . ?
S3 Os1 H1A 94.3(15) . . ?
S5 Os1 H1A 81.3(14) . . ?
C6 C1 C2 117.6(6) . . ?
C6 C1 P5 122.2(5) . . ?
C2 C1 P5 120.1(5) . . ?
C1 C2 C3 121.7(7) . . ?
C1 C2 H2 119.1 . . ?
C3 C2 H2 119.1 . . ?
C4 C3 C2 120.1(8) . . ?
C4 C3 H3 120.0 . . ?
C2 C3 H3 120.0 . . ?
C3 C4 C5 119.0(7) . . ?
C3 C4 H4 120.5 . . ?
C5 C4 H4 120.5 . . ?
C4 C5 C6 120.9(7) . . ?
C4 C5 H5 119.5 . . ?
C6 C5 H5 119.5 . . ?
C1 C6 C5 120.6(7) . . ?
C1 C6 H6 119.7 . . ?
C5 C6 H6 119.7 . . ?
C12 C7 C8 118.6(6) . . ?
C12 C7 P5 123.5(5) . . ?
C8 C7 P5 117.8(5) . . ?
C9 C8 C7 120.6(7) . . ?
C9 C8 H8 119.7 . . ?
C7 C8 H8 119.7 . . ?
C10 C9 C8 119.7(7) . . ?
C10 C9 H9 120.1 . . ?
C8 C9 H9 120.1 . . ?
C11 C10 C9 120.2(7) . . ?
C11 C10 H10 119.9 . . ?
C9 C10 H10 119.9 . . ?
C10 C11 C12 120.1(7) . . ?
C10 C11 H11 119.9 . . ?
C12 C11 H11 119.9 . . ?
C7 C12 C11 120.8(7) . . ?
C7 C12 H12 119.6 . . ?
C11 C12 H12 119.6 . . ?
C18 C13 C14 118.6(6) . . ?
C18 C13 P5 118.9(5) . . ?
C14 C13 P5 122.5(5) . . ?
C15 C14 C13 120.2(7) . . ?
C15 C14 H14 119.9 . . ?
C13 C14 H14 119.9 . . ?
C16 C15 C14 120.5(7) . . ?
C16 C15 H15 119.7 . . ?
C14 C15 H15 119.7 . . ?
C15 C16 C17 119.8(7) . . ?
C15 C16 H16 120.1 . . ?
C17 C16 H16 120.1 . . ?
C16 C17 C18 120.1(7) . . ?
C16 C17 H17 119.9 . . ?
C18 C17 H17 119.9 . . ?
C13 C18 C17 120.7(6) . . ?
C13 C18 H18 119.6 . . ?
C17 C18 H18 119.6 . . ?
N2 C19 S1 127.6(4) . . ?
N2 C19 S2 113.5(4) . . ?
S1 C19 S2 118.9(4) . . ?
C25 C20 C21 120.5(6) . . ?
C25 C20 S2 111.1(4) . . ?
C21 C20 S2 128.4(5) . . ?
C22 C21 C20 117.9(7) . . ?
C22 C21 H21 121.1 . . ?
C20 C21 H21 121.1 . . ?
C23 C22 C21 121.5(7) . . ?
C23 C22 H22 119.2 . . ?
C21 C22 H22 119.2 . . ?
C22 C23 C24 121.1(7) . . ?
C22 C23 H23 119.4 . . ?
C24 C23 H23 119.4 . . ?
C25 C24 C23 118.7(7) . . ?
C25 C24 H24 120.7 . . ?
C23 C24 H24 120.7 . . ?
C24 C25 C20 120.3(6) . . ?
C24 C25 N2 126.5(6) . . ?
C20 C25 N2 113.2(5) . . ?
N1 C26 S3 124.5(4) . . ?
N1 C26 S4 113.5(4) . . ?
S3 C26 S4 121.8(3) . . ?
C28 C27 C32 119.2(6) . . ?
C28 C27 N1 127.7(6) . . ?
C32 C27 N1 113.1(5) . . ?
C29 C28 C27 119.6(6) . . ?
C29 C28 H28 120.2 . . ?
C27 C28 H28 120.2 . . ?
C28 C29 C30 120.8(7) . . ?
C28 C29 H29 119.6 . . ?
C30 C29 H29 119.6 . . ?
C31 C30 C29 120.2(6) . . ?
C31 C30 H30 119.9 . . ?
C29 C30 H30 119.9 . . ?
C30 C31 C32 118.7(7) . . ?
C30 C31 H31 120.6 . . ?
C32 C31 H31 120.6 . . ?
C31 C32 C27 121.4(6) . . ?
C31 C32 S4 128.1(5) . . ?
C27 C32 S4 110.5(4) . . ?
N3 C33 S5 113.4(4) . . ?
N3 C33 S6 115.0(4) . . ?
S5 C33 S6 131.5(4) . . ?
C35 C34 N3 126.7(5) . . ?
C35 C34 C39 119.9(5) . . ?
N3 C34 C39 113.4(5) . . ?
C36 C35 C34 118.0(6) . . ?
C36 C35 H35 121.0 . . ?
C34 C35 H35 121.0 . . ?
C35 C36 C37 121.8(6) . . ?
C35 C36 H36 119.1 . . ?
C37 C36 H36 119.1 . . ?
C38 C37 C36 119.8(6) . . ?
C38 C37 H37 120.1 . . ?
C36 C37 H37 120.1 . . ?
C37 C38 C39 120.2(7) . . ?
C37 C38 H38 119.9 . . ?
C39 C38 H38 119.9 . . ?
C38 C39 C34 120.2(6) . . ?
C38 C39 S6 129.5(5) . . ?
C34 C39 S6 110.3(4) . . ?
C13 P5 C7 102.2(3) . . ?
C13 P5 C1 101.8(3) . . ?
C7 P5 C1 100.5(3) . . ?
C13 P5 Os1 116.0(2) . . ?
C7 P5 Os1 118.0(2) . . ?
C1 P5 Os1 115.8(2) . . ?
C19 S1 Os1 104.0(2) . . ?
C20 S2 C19 90.3(3) . . ?
C26 S3 Os1 104.3(2) . . ?
C26 S4 C32 90.5(3) . . ?
C33 S5 Os1 78.5(2) . . ?
C33 S6 C39 89.2(3) . . ?
C26 N1 C27 112.3(5) . . ?
C26 N1 B1 121.6(5) . . ?
C27 N1 B1 125.3(5) . . ?
C19 N2 C25 112.0(5) . . ?
C19 N2 B1 126.0(5) . . ?
C25 N2 B1 122.0(5) . . ?
C33 N3 C34 112.0(5) . . ?
C33 N3 Os1 101.8(4) . . ?
C34 N3 Os1 146.0(4) . . ?
N1 B1 N2 111.2(5) . . ?
N1 B1 H1B 103(3) . . ?
N2 B1 H1B 109(3) . . ?
N1 B1 H1A 110(3) . . ?
N2 B1 H1A 115(3) . . ?
H1B B1 H1A 108(4) . . ?
Cl1 C40 Cl2 112.0(7) . . ?
Cl1 C40 H40A 109.2 . . ?
Cl2 C40 H40A 109.2 . . ?
Cl1 C40 H40B 109.2 . . ?
Cl2 C40 H40B 109.2 . . ?
H40A C40 H40B 107.9 . . ?

loop_
_geom_bond_atom_site_label_1
_geom_bond_atom_site_label_2
_geom_bond_distance
_geom_bond_site_symmetry_2
_geom_bond_publ_flag
Os1 N3 2.127(4) . ?
Os1 P5 2.2803(15) . ?
Os1 S1 2.3162(15) . ?
Os1 S3 2.3598(15) . ?
Os1 S5 2.4816(15) . ?
Os1 H1A 1.76(5) . ?
C1 C6 1.378(9) . ?
C1 C2 1.382(9) . ?
C1 P5 1.854(6) . ?
C2 C3 1.386(10) . ?
C2 H2 0.9300 . ?
C3 C4 1.368(11) . ?
C3 H3 0.9300 . ?
C4 C5 1.369(12) . ?
C4 H4 0.9300 . ?
C5 C6 1.393(11) . ?
C5 H5 0.9300 . ?
C6 H6 0.9300 . ?
C7 C12 1.376(9) . ?
C7 C8 1.398(9) . ?
C7 P5 1.841(6) . ?
C8 C9 1.383(10) . ?
C8 H8 0.9300 . ?
C9 C10 1.379(11) . ?
C9 H9 0.9300 . ?
C10 C11 1.368(11) . ?
C10 H10 0.9300 . ?
C11 C12 1.388(10) . ?
C11 H11 0.9300 . ?
C12 H12 0.9300 . ?
C13 C18 1.384(9) . ?
C13 C14 1.399(9) . ?
C13 P5 1.835(6) . ?
C14 C15 1.397(10) . ?
C14 H14 0.9300 . ?
C15 C16 1.374(11) . ?
C15 H15 0.9300 . ?
C16 C17 1.378(11) . ?
C16 H16 0.9300 . ?
C17 C18 1.399(9) . ?
C17 H17 0.9300 . ?
C18 H18 0.9300 . ?
C19 N2 1.342(7) . ?
C19 S1 1.693(6) . ?
C19 S2 1.742(6) . ?
C20 C25 1.391(8) . ?
C20 C21 1.415(9) . ?
C20 S2 1.731(7) . ?
C21 C22 1.375(11) . ?
C21 H21 0.9300 . ?
C22 C23 1.372(11) . ?
C22 H22 0.9300 . ?
C23 C24 1.390(9) . ?
C23 H23 0.9300 . ?
C24 C25 1.388(9) . ?
C24 H24 0.9300 . ?
C25 N2 1.412(7) . ?
C26 N1 1.343(7) . ?
C26 S3 1.691(6) . ?
C26 S4 1.729(6) . ?
C27 C28 1.387(9) . ?
C27 C32 1.393(9) . ?
C27 N1 1.406(7) . ?
C28 C29 1.382(9) . ?
C28 H28 0.9300 . ?
C29 C30 1.389(10) . ?
C29 H29 0.9300 . ?
C30 C31 1.381(11) . ?
C30 H30 0.9300 . ?
C31 C32 1.390(8) . ?
C31 H31 0.9300 . ?
C32 S4 1.740(7) . ?
C33 N3 1.315(7) . ?
C33 S5 1.710(6) . ?
C33 S6 1.743(6) . ?
C34 C35 1.385(8) . ?
C34 N3 1.400(7) . ?
C34 C39 1.402(8) . ?
C35 C36 1.383(9) . ?
C35 H35 0.9300 . ?
C36 C37 1.389(10) . ?
C36 H36 0.9300 . ?
C37 C38 1.348(10) . ?
C37 H37 0.9300 . ?
C38 C39 1.380(9) . ?
C38 H38 0.9300 . ?
C39 S6 1.748(6) . ?
N1 B1 1.567(8) . ?
N2 B1 1.570(8) . ?
B1 H1B 1.18(2) . ?
B1 H1A 1.21(2) . ?
C40 Cl1 1.625(13) . ?
C40 Cl2 1.785(13) . ?
C40 H40A 0.9700 . ?
C40 H40B 0.9700 . ?

loop_
_geom_torsion_atom_site_label_1
_geom_torsion_atom_site_label_2
_geom_torsion_atom_site_label_3
_geom_torsion_atom_site_label_4
_geom_torsion
_geom_torsion_site_symmetry_1
_geom_torsion_site_symmetry_2
_geom_torsion_site_symmetry_3
_geom_torsion_site_symmetry_4
_geom_torsion_publ_flag
C6 C1 C2 C3 1.5(10) . . . . ?
P5 C1 C2 C3 -175.4(6) . . . . ?
C1 C2 C3 C4 0.4(12) . . . . ?
C2 C3 C4 C5 -2.1(12) . . . . ?
C3 C4 C5 C6 1.9(13) . . . . ?
C2 C1 C6 C5 -1.7(11) . . . . ?
P5 C1 C6 C5 175.1(6) . . . . ?
C4 C5 C6 C1 0.0(13) . . . . ?
C12 C7 C8 C9 -1.2(10) . . . . ?
P5 C7 C8 C9 -177.4(5) . . . . ?
C7 C8 C9 C10 1.9(11) . . . . ?
C8 C9 C10 C11 -2.0(13) . . . . ?
C9 C10 C11 C12 1.4(13) . . . . ?
C8 C7 C12 C11 0.6(11) . . . . ?
P5 C7 C12 C11 176.6(6) . . . . ?
C10 C11 C12 C7 -0.7(13) . . . . ?
C18 C13 C14 C15 0.0(10) . . . . ?
P5 C13 C14 C15 -176.9(5) . . . . ?
C13 C14 C15 C16 2.0(12) . . . . ?
C14 C15 C16 C17 -2.7(12) . . . . ?
C15 C16 C17 C18 1.3(12) . . . . ?
C14 C13 C18 C17 -1.4(10) . . . . ?
P5 C13 C18 C17 175.6(5) . . . . ?
C16 C17 C18 C13 0.8(11) . . . . ?
C25 C20 C21 C22 -3.0(11) . . . . ?
S2 C20 C21 C22 179.3(6) . . . . ?
C20 C21 C22 C23 1.4(12) . . . . ?
C21 C22 C23 C24 0.5(13) . . . . ?
C22 C23 C24 C25 -1.0(11) . . . . ?
C23 C24 C25 C20 -0.6(10) . . . . ?
C23 C24 C25 N2 179.8(6) . . . . ?
C21 C20 C25 C24 2.6(10) . . . . ?
S2 C20 C25 C24 -179.3(5) . . . . ?
C21 C20 C25 N2 -177.8(6) . . . . ?
S2 C20 C25 N2 0.3(7) . . . . ?
C32 C27 C28 C29 1.8(9) . . . . ?
N1 C27 C28 C29 -178.8(6) . . . . ?
C27 C28 C29 C30 -1.5(10) . . . . ?
C28 C29 C30 C31 0.1(11) . . . . ?
C29 C30 C31 C32 1.0(10) . . . . ?
C30 C31 C32 C27 -0.7(10) . . . . ?
C30 C31 C32 S4 -177.5(5) . . . . ?
C28 C27 C32 C31 -0.8(9) . . . . ?
N1 C27 C32 C31 179.8(6) . . . . ?
C28 C27 C32 S4 176.6(5) . . . . ?
N1 C27 C32 S4 -2.9(6) . . . . ?
N3 C34 C35 C36 178.3(6) . . . . ?
C39 C34 C35 C36 -1.5(8) . . . . ?
C34 C35 C36 C37 0.3(9) . . . . ?
C35 C36 C37 C38 1.4(10) . . . . ?
C36 C37 C38 C39 -1.9(10) . . . . ?
C37 C38 C39 C34 0.7(10) . . . . ?
C37 C38 C39 S6 -179.1(5) . . . . ?
C35 C34 C39 C38 1.0(9) . . . . ?
N3 C34 C39 C38 -178.8(5) . . . . ?
C35 C34 C39 S6 -179.1(4) . . . . ?
N3 C34 C39 S6 1.0(6) . . . . ?
C18 C13 P5 C7 76.0(5) . . . . ?
C14 C13 P5 C7 -107.0(6) . . . . ?
C18 C13 P5 C1 179.6(5) . . . . ?
C14 C13 P5 C1 -3.4(6) . . . . ?
C18 C13 P5 Os1 -53.7(5) . . . . ?
C14 C13 P5 Os1 123.2(5) . . . . ?
C12 C7 P5 C13 9.3(7) . . . . ?
C8 C7 P5 C13 -174.7(5) . . . . ?
C12 C7 P5 C1 -95.4(6) . . . . ?
C8 C7 P5 C1 80.6(5) . . . . ?
C12 C7 P5 Os1 137.8(5) . . . . ?
C8 C7 P5 Os1 -46.3(6) . . . . ?
C6 C1 P5 C13 -90.3(6) . . . . ?
C2 C1 P5 C13 86.4(6) . . . . ?
C6 C1 P5 C7 14.6(6) . . . . ?
C2 C1 P5 C7 -168.6(5) . . . . ?
C6 C1 P5 Os1 142.9(5) . . . . ?
C2 C1 P5 Os1 -40.3(6) . . . . ?
N2 C19 S1 Os1 -14.6(6) . . . . ?
S2 C19 S1 Os1 166.8(3) . . . . ?
C25 C20 S2 C19 1.0(5) . . . . ?
C21 C20 S2 C19 178.9(7) . . . . ?
N2 C19 S2 C20 -2.2(5) . . . . ?
S1 C19 S2 C20 176.6(4) . . . . ?
N1 C26 S3 Os1 -16.4(5) . . . . ?
S4 C26 S3 Os1 157.3(3) . . . . ?
N1 C26 S4 C32 1.9(5) . . . . ?
S3 C26 S4 C32 -172.4(4) . . . . ?
C31 C32 S4 C26 177.7(6) . . . . ?
C27 C32 S4 C26 0.6(5) . . . . ?
N3 C33 S5 Os1 -0.4(4) . . . . ?
S6 C33 S5 Os1 177.1(5) . . . . ?
N3 C33 S6 C39 1.8(5) . . . . ?
S5 C33 S6 C39 -175.6(5) . . . . ?
C38 C39 S6 C33 178.3(6) . . . . ?
C34 C39 S6 C33 -1.5(4) . . . . ?
S3 C26 N1 C27 170.3(4) . . . . ?
S4 C26 N1 C27 -3.9(6) . . . . ?
S3 C26 N1 B1 -19.5(8) . . . . ?
S4 C26 N1 B1 166.3(4) . . . . ?
C28 C27 N1 C26 -175.0(6) . . . . ?
C32 C27 N1 C26 4.4(7) . . . . ?
C28 C27 N1 B1 15.2(9) . . . . ?
C32 C27 N1 B1 -165.4(5) . . . . ?
S1 C19 N2 C25 -175.9(5) . . . . ?
S2 C19 N2 C25 2.8(6) . . . . ?
S1 C19 N2 B1 0.8(9) . . . . ?
S2 C19 N2 B1 179.4(4) . . . . ?
C24 C25 N2 C19 177.6(6) . . . . ?
C20 C25 N2 C19 -2.0(7) . . . . ?
C24 C25 N2 B1 0.8(9) . . . . ?
C20 C25 N2 B1 -178.8(5) . . . . ?
S5 C33 N3 C34 176.4(4) . . . . ?
S6 C33 N3 C34 -1.6(6) . . . . ?
S5 C33 N3 Os1 0.5(4) . . . . ?
S6 C33 N3 Os1 -177.5(3) . . . . ?
C35 C34 N3 C33 -179.5(6) . . . . ?
C39 C34 N3 C33 0.3(7) . . . . ?
C35 C34 N3 Os1 -6.7(11) . . . . ?
C39 C34 N3 Os1 173.1(5) . . . . ?
C26 N1 B1 N2 -63.5(7) . . . . ?
C27 N1 B1 N2 105.4(6) . . . . ?
C19 N2 B1 N1 111.7(6) . . . . ?
C25 N2 B1 N1 -72.0(6) . . . . ?
